data_1533208
loop_
_publ_author_name
'Gateshki, M.'
'Igartua, J.M.'

_publ_section_title
;
 Crystal structures and phase transitions of the double perovskite oxides
 Sr La Cu Ru O6 and Sr La Ni Ru O6
;
_journal_name_full 'Materials Research Bulletin'
_journal_page_first 1893
_journal_page_last 1900
_journal_volume 38
_journal_year 2003
_chemical_formula_sum 'Cu La O6 Ru Sr'
_chemical_name_systematic 'Sr La Cu Ru O6'
_space_group_IT_number 14
_symmetry_space_group_name_Hall '-P 2yn'
_symmetry_space_group_name_H-M 'P 1 21/n 1'
_cell_angle_alpha 90
_cell_angle_beta 89.982
_cell_angle_gamma 90
_cell_formula_units_Z 2
_cell_length_a 5.6052
_cell_length_b 5.5724
_cell_length_c 7.842
_cell_volume 244.940
_citation_journal_id_ASTM MRBUAC
_cod_data_source_file Gateshki_MRBUAC_2003_535.cif
_cod_data_source_block Cu1La1O6Ru1Sr1
_cod_original_cell_volume 244.9403
_cod_original_sg_symbol_Hall '-P 2ybc (x-z,y,z)'
_cod_original_formula_sum 'Cu1 La1 O6 Ru1 Sr1'
_cod_database_code 1533208

loop_
_symmetry_equiv_pos_as_xyz
x,y,z
-x+1/2,y+1/2,-z+1/2
-x,-y,-z
x-1/2,-y-1/2,z-1/2

loop_
_atom_site_label
_atom_site_type_symbol
_atom_site_fract_x
_atom_site_fract_y
_atom_site_fract_z
_atom_site_occupancy
_atom_site_U_iso_or_equiv
O1 O-2 0.287 0.276 0.037 1 0.0
La1 La+3 0.0029 0.0193 0.2499 0.5 0.0
Ru2 Ru+5 0.5 0 0 0.89 0.0
Ru1 Ru+5 0.5 0 0.5 0.11 0.0
O3 O-2 -0.069 0.495 0.257 1 0.0
Cu1 Cu+2 0.5 0 0.5 0.89 0.0
Sr1 Sr+2 0.0029 0.0193 0.2499 0.5 0.0
O2 O-2 0.233 0.782 0.025 1 0.0
Cu2 Cu+2 0.5 0 0 0.11 0.0
